data_7712400
loop_
_publ_author_name
'Salvador, Daniel'
'Herrera, Raquel'
'Gimeno, Maria Concepcion'

_publ_section_title
;
 Free-Catalysed Synthesis of Thiazolidine-Thiourea Ligands for Metal
 Coordination (Au and Ag) and Preliminary Cytotoxic Studies
;
_journal_name_full 'Dalton Transactions'
_journal_paper_doi 10.1039/D3DT00079F
_journal_year 2023
_chemical_formula_moiety 'C17 H13 F2 N3 S2'
_chemical_formula_sum 'C17 H13 F2 N3 S2'
_chemical_formula_weight 361.442
_space_group_crystal_system triclinic
_space_group_IT_number 2
_space_group_name_Hall '-P 1'
_space_group_name_H-M_alt 'P -1'
_symmetry_Int_Tables_number 2
_audit_creation_date 2023-01-31
_audit_creation_method
;
Olex2 1.5-dev
(compiled 2023.01.20 svn.r024a95a1 for OlexSys, GUI svn.r6444)
;
_audit_update_record
;
2023-02-17 deposited with the CCDC.	2023-02-22 downloaded from the CCDC.
;
_cell_angle_alpha 66.050(3)
_cell_angle_beta 75.680(3)
_cell_angle_gamma 86.964(2)
_cell_formula_units_Z 2
_cell_length_a 7.2678(2)
_cell_length_b 10.3032(3)
_cell_length_c 11.8115(4)
_cell_measurement_reflns_used 9680
_cell_measurement_temperature 100(2)
_cell_measurement_theta_max 31.0250
_cell_measurement_theta_min 3.5110
_cell_volume 782.07(5)
_computing_cell_refinement 'CrysAlisPro 1.171.38.41r (Rigaku OD, 2015)'
_computing_data_collection 'CrysAlisPro 1.171.38.41r (Rigaku OD, 2015)'
_computing_data_reduction 'CrysAlisPro 1.171.38.41r (Rigaku OD, 2015)'
_computing_molecular_graphics 'Olex2 1.5-dev (Dolomanov et al., 2009)'
_computing_publication_material 'Olex2 1.5-dev (Dolomanov et al., 2009)'
_computing_structure_refinement 'olex2.refine 1.5-dev (Bourhis et al., 2015)'
_computing_structure_solution SHELXS
_diffrn_ambient_temperature 100.15
_diffrn_detector_area_resol_mean 16.0655
_diffrn_measured_fraction_theta_full 0.9958
_diffrn_measured_fraction_theta_max 0.9312
_diffrn_measurement_device_type 'Xcalibur, Sapphire3'
_diffrn_measurement_method '\w rotations'
_diffrn_radiation_type 'Mo K\a'
_diffrn_radiation_wavelength 0.71073
_diffrn_reflns_av_R_equivalents 0.0328
_diffrn_reflns_av_unetI/netI 0.0227
_diffrn_reflns_Laue_measured_fraction_full 0.9958
_diffrn_reflns_Laue_measured_fraction_max 0.9312
_diffrn_reflns_limit_h_max 10
_diffrn_reflns_limit_h_min -10
_diffrn_reflns_limit_k_max 14
_diffrn_reflns_limit_k_min -14
_diffrn_reflns_limit_l_max 17
_diffrn_reflns_limit_l_min -16
_diffrn_reflns_number 21492
_diffrn_reflns_point_group_measured_fraction_full 0.9958
_diffrn_reflns_point_group_measured_fraction_max 0.9312
_diffrn_reflns_theta_full 25.2417
_diffrn_reflns_theta_max 31.06
_diffrn_reflns_theta_min 3.37
_exptl_absorpt_coefficient_mu 0.366
_exptl_absorpt_correction_T_max 1.00000
_exptl_absorpt_correction_T_min 0.84573
_exptl_absorpt_correction_type multi-scan
_exptl_absorpt_process_details
;
CrysAlisPro 1.171.38.41r (Rigaku Oxford Diffraction, 2015)
Empirical absorption correction using spherical harmonics,
 implemented in SCALE3 ABSPACK scaling algorithm.
;
_exptl_crystal_colour colorless
_exptl_crystal_density_diffrn 1.535
_exptl_crystal_description prism
_exptl_crystal_F_000 372.727
_exptl_crystal_size_max 0.39
_exptl_crystal_size_mid 0.22
_exptl_crystal_size_min 0.12
_refine_diff_density_max 0.4661
_refine_diff_density_min -0.2702
_refine_diff_density_rms 0.0662
_refine_ls_d_res_high 0.6888
_refine_ls_d_res_low 6.0512
_refine_ls_goodness_of_fit_ref 1.0443
_refine_ls_hydrogen_treatment constr
_refine_ls_matrix_type full
_refine_ls_number_constraints 27
_refine_ls_number_parameters 227
_refine_ls_number_reflns 4667
_refine_ls_number_restraints 21
_refine_ls_restrained_S_all 1.0418
_refine_ls_R_factor_all 0.0373
_refine_ls_R_factor_gt 0.0323
_refine_ls_shift/su_max 0.0010
_refine_ls_shift/su_mean 0.0002
_refine_ls_structure_factor_coef Fsqd
_refine_ls_weighting_details 'w=1/[\s^2^(Fo^2^)+(0.0428P)^2^+0.3772P] where P=(Fo^2^+2Fc^2^)/3'
_refine_ls_weighting_scheme calc
_refine_ls_wR_factor_gt 0.0838
_refine_ls_wR_factor_ref 0.0878
_reflns_Friedel_coverage 0.0
_reflns_limit_h_max 10
_reflns_limit_h_min -9
_reflns_limit_k_max 14
_reflns_limit_k_min -13
_reflns_limit_l_max 17
_reflns_limit_l_min 0
_reflns_number_gt 4196
_reflns_number_total 4667
_reflns_threshold_expression I>=2u(I)
_cod_data_source_file d3dt00079f2.cif
_cod_data_source_block c547
_cod_original_cell_volume 782.08(5)
_cod_database_code 7712400
_olex2_refinement_description
;
1. Fixed Uiso
 At 1.2 times of:
  All C(H) groups, All C(H,H) groups, All N(H) groups
2. Rigid body (RIGU) restrains
 C4, F3, C6, C5, F1
 with sigma for 1-2 distances of 0.004 and sigma for 1-3 distances of 0.004
3. Others
 Sof(F3)=Sof(H6)=1-FVAR(1)
 Sof(F1)=Sof(H4)=FVAR(1)
4.a Secondary CH2 refined with riding coordinates:
 C8(H8a,H8b)
4.b Aromatic/amide H refined with riding coordinates:
 C7(H7), C5(H5), C3(H3), C17(H17), C16(H16), C15(H15), C13(H13), C4(H4),
 C6(H6), N1(H1)
4.c X=CH2 refined with riding coordinates:
 C10(H10a,H10b)
;
_olex2_submission_special_instructions 'No special instructions were received'

loop_
_space_group_symop_id
_space_group_symop_operation_xyz
1 x,y,z
2 -x,-y,-z

loop_
_atom_site_label
_atom_site_type_symbol
_atom_site_fract_x
_atom_site_fract_y
_atom_site_fract_z
_atom_site_U_iso_or_equiv
_atom_site_adp_type
_atom_site_occupancy
_atom_site_refinement_flags_posn
_atom_site_refinement_flags_adp
_atom_site_disorder_group
S1 S 0.11454(5) 0.71915(3) 0.58345(3) 0.01975(8) Uani 1.000000 . . .
S2 S 0.18157(4) 0.93987(3) 0.09287(3) 0.01713(8) Uani 1.000000 . . .
N1 N 0.23065(14) 0.55766(10) 0.45008(9) 0.01485(18) Uani 1.000000 . . .
N2 N 0.16420(13) 0.78891(10) 0.33544(9) 0.01348(18) Uani 1.000000 . . .
N3 N 0.26410(14) 0.66406(10) 0.20455(9) 0.01479(18) Uani 1.000000 . . .
C1 C 0.17356(15) 0.68175(12) 0.45482(10) 0.0138(2) Uani 1.000000 . . .
C2 C 0.26643(15) 0.42855(12) 0.54466(11) 0.0142(2) Uani 1.000000 . . .
C3 C 0.33072(17) 0.32246(13) 0.50099(11) 0.0174(2) Uani 1.000000 . . .
C4 C 0.37466(18) 0.19181(13) 0.58417(12) 0.0204(2) Uani 1.000000 . U .
C5 C 0.35551(17) 0.16254(13) 0.71238(12) 0.0201(2) Uani 1.000000 . U .
C6 C 0.29063(17) 0.26852(13) 0.75192(11) 0.0185(2) Uani 1.000000 . U .
C7 C 0.24459(17) 0.40089(12) 0.67331(11) 0.0168(2) Uani 1.000000 . . .
C8 C 0.10548(17) 0.92989(12) 0.33090(11) 0.0160(2) Uani 1.000000 . . .
C9 C 0.08104(16) 1.01865(12) 0.19902(11) 0.0154(2) Uani 1.000000 . . .
C10 C -0.00205(18) 1.14152(13) 0.16446(12) 0.0208(2) Uani 1.000000 . . .
C11 C 0.21086(15) 0.77844(11) 0.21775(10) 0.01291(19) Uani 1.000000 . . .
C12 C 0.30051(16) 0.65484(12) 0.08472(11) 0.0137(2) Uani 1.000000 . . .
C13 C 0.42200(16) 0.75217(12) -0.02602(11) 0.0155(2) Uani 1.000000 . . .
C14 C 0.44795(16) 0.73083(13) -0.13674(11) 0.0175(2) Uani 1.000000 . . .
C15 C 0.36462(17) 0.61808(13) -0.14363(12) 0.0183(2) Uani 1.000000 . . .
C16 C 0.24823(17) 0.52058(13) -0.03179(12) 0.0183(2) Uani 1.000000 . . .
C17 C 0.21596(16) 0.53826(12) 0.08184(11) 0.0167(2) Uani 1.000000 . . .
F1 F 0.26749(14) 0.24367(9) 0.87608(8) 0.0253(3) Uani 0.876(3) . U 1
F2 F 0.56335(12) 0.82571(9) -0.24527(7) 0.02849(19) Uani 1.000000 . . .
F3 F 0.4182(10) 0.0843(6) 0.5492(6) 0.0276(19) Uani 0.124(3) . U 2
H7 H 0.19972(17) 0.47049(12) 0.70566(11) 0.0202(3) Uiso 1.000000 R . .
H5 H 0.38593(17) 0.07327(13) 0.76998(12) 0.0242(3) Uiso 1.000000 R . .
H3 H 0.34421(17) 0.34032(13) 0.41378(11) 0.0209(3) Uiso 1.000000 R . .
H17 H 0.13616(16) 0.47081(12) 0.15773(11) 0.0201(3) Uiso 1.000000 R . .
H16 H 0.19006(17) 0.44092(13) -0.03307(12) 0.0220(3) Uiso 1.000000 R . .
H15 H 0.38598(17) 0.60741(13) -0.22199(12) 0.0220(3) Uiso 1.000000 R . .
H13 H 0.48448(16) 0.83025(12) -0.02503(11) 0.0186(2) Uiso 1.000000 R . .
H4 H 0.41861(18) 0.12100(13) 0.55318(12) 0.0244(3) Uiso 0.876(3) R . 1
H6 H 0.27637(17) 0.24961(13) 0.83942(11) 0.0223(3) Uiso 0.124(3) R . 2
H8a H -0.01569(17) 0.91991(12) 0.39536(11) 0.0192(3) Uiso 1.000000 R . .
H8b H 0.20352(17) 0.97575(12) 0.34976(11) 0.0192(3) Uiso 1.000000 R . .
H1 H 0.24916(14) 0.55673(10) 0.37392(9) 0.0178(2) Uiso 1.000000 R . .
H10a H -0.00936(18) 1.19157(13) 0.07829(12) 0.0250(3) Uiso 1.000000 R . .
H10b H -0.05432(18) 1.17956(13) 0.22585(12) 0.0250(3) Uiso 1.000000 R . .

loop_
_atom_site_aniso_label
_atom_site_aniso_U_11
_atom_site_aniso_U_22
_atom_site_aniso_U_33
_atom_site_aniso_U_12
_atom_site_aniso_U_13
_atom_site_aniso_U_23
S1 0.02858(16) 0.01981(15) 0.01180(13) 0.00466(11) -0.00561(11) -0.00741(11)
S2 0.02473(15) 0.01397(13) 0.01132(13) 0.00529(10) -0.00496(10) -0.00399(10)
N1 0.0193(4) 0.0147(4) 0.0097(4) 0.0016(3) -0.0039(3) -0.0040(3)
N2 0.0166(4) 0.0128(4) 0.0107(4) 0.0010(3) -0.0041(3) -0.0042(3)
N3 0.0192(4) 0.0139(4) 0.0113(4) 0.0020(3) -0.0049(3) -0.0045(3)
C1 0.0129(5) 0.0161(5) 0.0110(5) -0.0004(4) -0.0033(4) -0.0037(4)
C2 0.0141(5) 0.0137(5) 0.0129(5) -0.0004(4) -0.0041(4) -0.0030(4)
C3 0.0181(5) 0.0177(5) 0.0149(5) 0.0017(4) -0.0030(4) -0.0059(4)
C4 0.0209(5) 0.0169(5) 0.0226(6) 0.0027(4) -0.0056(4) -0.0073(5)
C5 0.0200(5) 0.0162(5) 0.0200(6) 0.0008(4) -0.0076(4) -0.0017(4)
C6 0.0206(5) 0.0193(5) 0.0129(5) -0.0023(4) -0.0057(4) -0.0024(4)
C7 0.0199(5) 0.0161(5) 0.0134(5) -0.0007(4) -0.0052(4) -0.0041(4)
C8 0.0211(5) 0.0137(5) 0.0141(5) 0.0027(4) -0.0048(4) -0.0066(4)
C9 0.0166(5) 0.0153(5) 0.0147(5) 0.0001(4) -0.0038(4) -0.0065(4)
C10 0.0272(6) 0.0182(5) 0.0198(6) 0.0065(4) -0.0085(5) -0.0093(5)
C11 0.0136(5) 0.0135(5) 0.0107(5) 0.0001(4) -0.0036(4) -0.0036(4)
C12 0.0161(5) 0.0138(5) 0.0127(5) 0.0049(4) -0.0062(4) -0.0057(4)
C13 0.0173(5) 0.0155(5) 0.0143(5) 0.0016(4) -0.0052(4) -0.0060(4)
C14 0.0172(5) 0.0201(5) 0.0126(5) 0.0019(4) -0.0023(4) -0.0051(4)
C15 0.0177(5) 0.0244(6) 0.0174(5) 0.0050(4) -0.0060(4) -0.0124(5)
C16 0.0191(5) 0.0191(5) 0.0210(6) 0.0025(4) -0.0059(4) -0.0121(5)
C17 0.0189(5) 0.0147(5) 0.0162(5) 0.0018(4) -0.0040(4) -0.0062(4)
F1 0.0399(5) 0.0216(4) 0.0125(4) 0.0012(4) -0.0114(4) -0.0022(3)
F2 0.0317(4) 0.0324(4) 0.0154(4) -0.0099(3) 0.0035(3) -0.0077(3)
F3 0.045(4) 0.014(3) 0.024(3) 0.011(2) -0.009(3) -0.0095(18)

loop_
_atom_type_symbol
_atom_type_scat_dispersion_real
_atom_type_scat_dispersion_imag
_atom_type_scat_Cromer_Mann_a1
_atom_type_scat_Cromer_Mann_a2
_atom_type_scat_Cromer_Mann_a3
_atom_type_scat_Cromer_Mann_a4
_atom_type_scat_Cromer_Mann_b1
_atom_type_scat_Cromer_Mann_b2
_atom_type_scat_Cromer_Mann_b3
_atom_type_scat_Cromer_Mann_b4
_atom_type_scat_Cromer_Mann_c
_atom_type_scat_source
_atom_type_scat_dispersion_source
C 0.00347 0.00161 2.31000 1.02000 1.58860 0.86500 20.84390 10.20750 0.56870 51.65120 0.21560 'International Tables Volume C Table 6.1.1.4 (pp. 500-502)' 'Henke, Gullikson and Davis, At. Data and Nucl. Data Tables, 1993, 54, 2'
F 0.01794 0.01033 3.53920 2.64120 1.51700 1.02430 10.28250 4.29440 0.26150 26.14760 0.27760 'International Tables Volume C Table 6.1.1.4 (pp. 500-502)' 'Henke, Gullikson and Davis, At. Data and Nucl. Data Tables, 1993, 54, 2'
H 0.00000 0.00000 0.49300 0.32291 0.14019 0.04081 10.51090 26.12570 3.14236 57.79970 0.00304 'International Tables Volume C Table 6.1.1.4 (pp. 500-502)' 'Henke, Gullikson and Davis, At. Data and Nucl. Data Tables, 1993, 54, 2'
N 0.00653 0.00323 12.21260 3.13220 2.01250 1.16630 0.00570 9.89330 28.99750 0.58260 -11.52900 'International Tables Volume C Table 6.1.1.4 (pp. 500-502)' 'Henke, Gullikson and Davis, At. Data and Nucl. Data Tables, 1993, 54, 2'
S 0.12424 0.12443 6.90530 5.20340 1.43790 1.58630 1.46790 22.21510 0.25360 56.17200 0.86690 'International Tables Volume C Table 6.1.1.4 (pp. 500-502)' 'Henke, Gullikson and Davis, At. Data and Nucl. Data Tables, 1993, 54, 2'

loop_
_geom_angle_atom_site_label_1
_geom_angle_atom_site_label_2
_geom_angle_atom_site_label_3
_geom_angle
_geom_angle_site_symmetry_1
_geom_angle_site_symmetry_3
_geom_angle_publ_flag
C11 S2 C9 92.66(5) . . ?
C2 N1 C1 131.82(10) . . ?
C8 N2 C1 117.87(9) . . ?
C11 N2 C1 126.97(9) . . ?
C11 N2 C8 115.12(9) . . ?
C12 N3 C11 121.82(10) . . ?
N1 C1 S1 127.26(9) . . ?
N2 C1 S1 118.75(8) . . ?
N2 C1 N1 113.99(10) . . ?
C3 C2 N1 114.86(10) . . ?
C7 C2 N1 125.65(10) . . ?
C7 C2 C3 119.49(10) . . ?
C4 C3 C2 120.38(11) . . ?
C5 C4 C3 121.04(12) . . ?
F3 C4 C3 121.9(3) . . ?
F3 C4 C5 116.7(3) . . ?
C6 C5 C4 116.94(11) . . ?
C7 C6 C5 124.57(11) . . ?
F1 C6 C5 118.80(11) . . ?
F1 C6 C7 116.63(11) . . ?
C6 C7 C2 117.58(11) . . ?
C9 C8 N2 107.91(9) . . ?
C8 C9 S2 111.03(8) . . ?
C10 C9 S2 123.38(10) . . ?
C10 C9 C8 125.59(11) . . ?
N2 C11 S2 111.60(8) . . ?
N3 C11 S2 125.13(9) . . ?
N3 C11 N2 123.26(10) . . ?
C13 C12 N3 123.04(10) . . ?
C17 C12 N3 116.82(10) . . ?
C17 C12 C13 120.07(10) . . ?
C14 C13 C12 117.64(11) . . ?
C15 C14 C13 123.88(11) . . ?
F2 C14 C13 118.21(11) . . ?
F2 C14 C15 117.91(11) . . ?
C16 C15 C14 117.56(11) . . ?
C17 C16 C15 120.73(11) . . ?
C16 C17 C12 120.08(11) . . ?

loop_
_geom_bond_atom_site_label_1
_geom_bond_atom_site_label_2
_geom_bond_distance
_geom_bond_site_symmetry_2
_geom_bond_publ_flag
S1 C1 1.6663(12) . ?
S2 C9 1.7537(12) . ?
S2 C11 1.7645(11) . ?
N1 C1 1.3418(14) . ?
N1 C2 1.4091(14) . ?
N2 C1 1.4097(14) . ?
N2 C8 1.4756(14) . ?
N2 C11 1.3942(14) . ?
N3 C11 1.2781(14) . ?
N3 C12 1.4156(14) . ?
C2 C3 1.4014(16) . ?
C2 C7 1.3962(15) . ?
C3 C4 1.3839(17) . ?
C4 C5 1.3903(18) . ?
C4 F3 1.329(6) . ?
C5 C6 1.3723(18) . ?
C6 C7 1.3825(16) . ?
C6 F1 1.3498(14) . ?
C8 C9 1.5024(16) . ?
C9 C10 1.3248(16) . ?
C12 C13 1.3977(16) . ?
C12 C17 1.3940(16) . ?
C13 C14 1.3788(16) . ?
C14 C15 1.3780(17) . ?
C14 F2 1.3565(13) . ?
C15 C16 1.3891(17) . ?
C16 C17 1.3885(16) . ?

loop_
_restr_rigu_atom_site_label_1
_restr_rigu_atom_site_label_2
_restr_rigu_target_weight_param
_restr_rigu_u13_diff
_restr_rigu_u23_diff
_restr_rigu_u33_diff
C4 C5 0.004000 0.006108 -0.002176 0.001021
C4 C6 0.004000 0.008989 -0.003062 0.001370
C4 F3 0.004000 0.002630 0.000304 0.006410
C5 C6 0.004000 0.005531 -0.004096 0.000006
C5 F1 0.004000 0.008991 -0.000152 0.005247
C5 F3 0.004000 0.009182 0.002145 0.008253
C6 F1 0.004000 0.002874 0.001090 0.001320
